data_7230815
loop_
_publ_author_name
'Tori\'c, Filip'
'Pavlovi\'c, Gordana'
'Paji\'c, Damir'
'Cindri\'c, Marina'
'Zadro, Kre\<so'

_publ_section_title
;
 Tetranuclear Ni4 cubane complexes with high \cT maxima:
 magneto-structural analysis
;
_journal_issue 27
_journal_name_full CrystEngComm
_journal_page_first 3917
_journal_paper_doi 10.1039/C8CE00566D
_journal_volume 20
_journal_year 2018
_chemical_formula_sum 'C76 H97 N4 Ni4 O12'
_chemical_formula_weight 1493.41
_space_group_crystal_system triclinic
_space_group_IT_number 2
_space_group_name_Hall '-P 1'
_space_group_name_H-M_alt 'P -1'
_symmetry_space_group_name_Hall '-P 1'
_symmetry_space_group_name_H-M 'P -1'
_atom_sites_solution_hydrogens mixed
_audit_creation_method SHELXL-2014/7
_audit_update_record
;
2018-05-22 deposited with the CCDC.
2018-05-24 downloaded from the CCDC.
;
_cell_angle_alpha 93.592(2)
_cell_angle_beta 106.783(2)
_cell_angle_gamma 94.242(2)
_cell_formula_units_Z 2
_cell_length_a 14.9036(4)
_cell_length_b 15.4605(3)
_cell_length_c 16.1648(4)
_cell_measurement_temperature 150(2)
_cell_volume 3542.43(15)
_computing_structure_refinement 'SHELXL-2014/7 (Sheldrick, 2014)'
_diffrn_ambient_temperature 150(2)
_diffrn_measured_fraction_theta_full 0.995
_diffrn_measured_fraction_theta_max 0.996
_diffrn_radiation_type MoK\a
_diffrn_radiation_wavelength 0.71073
_diffrn_reflns_av_R_equivalents 0.0374
_diffrn_reflns_av_unetI/netI 0.0609
_diffrn_reflns_Laue_measured_fraction_full 0.995
_diffrn_reflns_Laue_measured_fraction_max 0.996
_diffrn_reflns_limit_h_max 19
_diffrn_reflns_limit_h_min -19
_diffrn_reflns_limit_k_max 19
_diffrn_reflns_limit_k_min -19
_diffrn_reflns_limit_l_max 15
_diffrn_reflns_limit_l_min -20
_diffrn_reflns_number 30646
_diffrn_reflns_point_group_measured_fraction_full 0.995
_diffrn_reflns_point_group_measured_fraction_max 0.996
_diffrn_reflns_theta_full 25.242
_diffrn_reflns_theta_max 27.000
_diffrn_reflns_theta_min 4.114
_exptl_absorpt_coefficient_mu 1.111
_exptl_crystal_density_diffrn 1.400
_exptl_crystal_F_000 1578
_refine_diff_density_max 1.241
_refine_diff_density_min -0.885
_refine_diff_density_rms 0.089
_refine_ls_extinction_method none
_refine_ls_goodness_of_fit_ref 1.046
_refine_ls_hydrogen_treatment mixed
_refine_ls_matrix_type full
_refine_ls_number_parameters 911
_refine_ls_number_reflns 15430
_refine_ls_number_restraints 4
_refine_ls_restrained_S_all 1.046
_refine_ls_R_factor_all 0.0797
_refine_ls_R_factor_gt 0.0532
_refine_ls_shift/su_max 0.001
_refine_ls_shift/su_mean 0.000
_refine_ls_structure_factor_coef Fsqd
_refine_ls_weighting_details 'w=1/[\s^2^(Fo^2^)+(0.0770P)^2^+1.6652P] where P=(Fo^2^+2Fc^2^)/3'
_refine_ls_weighting_scheme calc
_refine_ls_wR_factor_gt 0.1360
_refine_ls_wR_factor_ref 0.1551
_reflns_Friedel_coverage 0.000
_reflns_number_gt 11254
_reflns_number_total 15430
_reflns_threshold_expression 'I > 2\s(I)'
_cod_data_source_file c8ce00566d2.cif
_cod_data_source_block shelx_CCDC1
_cod_depositor_comments 'Adding full bibliography for 7230811--7230817.cif.'
_cod_database_code 7230815
_shelx_shelxl_version_number 2014/7
_shelx_space_group_comment
;
The symmetry employed for this shelxl refinement is uniquely defined
by the following loop, which should always be used as a source of
symmetry information in preference to the above space-group names.
They are only intended as comments.
;

loop_
_space_group_symop_operation_xyz
'x, y, z'
'-x, -y, -z'

loop_
_atom_site_label
_atom_site_type_symbol
_atom_site_fract_x
_atom_site_fract_y
_atom_site_fract_z
_atom_site_U_iso_or_equiv
_atom_site_adp_type
_atom_site_occupancy
_atom_site_site_symmetry_order
_atom_site_calc_flag
_atom_site_refinement_flags_posn
_atom_site_refinement_flags_adp
_atom_site_refinement_flags_occupancy
_atom_site_disorder_assembly
_atom_site_disorder_group
Ni1 Ni 0.78924(3) 0.13143(2) 0.67039(3) 0.02582(11) Uani 1 1 d . . . . .
Ni2 Ni 0.88080(3) 0.25525(2) 0.85223(3) 0.02631(11) Uani 1 1 d . . . . .
Ni3 Ni 0.70405(3) 0.29995(3) 0.70983(3) 0.02834(12) Uani 1 1 d . . . . .
Ni4 Ni 0.91691(3) 0.30356(2) 0.68189(3) 0.02681(12) Uani 1 1 d . . . . .
O11 O 0.66112(16) 0.07511(14) 0.62116(15) 0.0303(5) Uani 1 1 d . . . . .
O12 O 0.91825(15) 0.19095(13) 0.74399(14) 0.0244(5) Uani 1 1 d . . . . .
O13 O 0.85263(18) 0.10432(14) 0.56892(16) 0.0325(5) Uani 1 1 d D . . . .
N11 N 0.83764(19) 0.02868(17) 0.72840(17) 0.0275(6) Uani 1 1 d . . . . .
C11 C 0.6303(3) -0.0014(2) 0.6404(2) 0.0319(7) Uani 1 1 d . . . . .
C12 C 0.6882(3) -0.0596(2) 0.6903(2) 0.0327(8) Uani 1 1 d . . . . .
C13 C 0.6461(3) -0.1410(2) 0.7028(2) 0.0406(9) Uani 1 1 d . . . . .
H13 H 0.6850 -0.1800 0.7362 0.049 Uiso 1 1 calc R U . . .
C14 C 0.5525(3) -0.1658(2) 0.6690(3) 0.0482(10) Uani 1 1 d . . . . .
H14 H 0.5266 -0.2213 0.6776 0.058 Uiso 1 1 calc R U . . .
C15 C 0.4954(3) -0.1078(3) 0.6214(3) 0.0472(10) Uani 1 1 d . . . . .
H15 H 0.4296 -0.1235 0.5979 0.057 Uiso 1 1 calc R U . . .
C16 C 0.5336(3) -0.0275(2) 0.6080(2) 0.0389(9) Uani 1 1 d . . . . .
H16 H 0.4931 0.0111 0.5758 0.047 Uiso 1 1 calc R U . . .
C17 C 0.7876(3) -0.0429(2) 0.7300(2) 0.0313(8) Uani 1 1 d . . . . .
H17 H 0.8194 -0.0879 0.7598 0.038 Uiso 1 1 calc R U . . .
C18 C 0.9364(2) 0.0402(2) 0.7588(2) 0.0274(7) Uani 1 1 d . . . . .
C19 C 0.9773(2) 0.12618(19) 0.7623(2) 0.0256(7) Uani 1 1 d . . . . .
C110 C 1.0735(2) 0.1422(2) 0.7827(2) 0.0300(7) Uani 1 1 d . . . . .
H110 H 1.1011 0.1999 0.7845 0.036 Uiso 1 1 calc R U . . .
C111 C 1.1306(2) 0.0747(2) 0.8007(2) 0.0328(8) Uani 1 1 d . . . . .
H111 H 1.1971 0.0870 0.8163 0.039 Uiso 1 1 calc R U . . .
C112 C 1.0916(2) -0.0114(2) 0.7960(2) 0.0314(7) Uani 1 1 d . . . . .
C113 C 0.9949(2) -0.0274(2) 0.7754(2) 0.0303(7) Uani 1 1 d . . . . .
H113 H 0.9676 -0.0855 0.7724 0.036 Uiso 1 1 calc R U . . .
C114 C 1.1531(3) -0.0861(2) 0.8068(3) 0.0405(9) Uani 1 1 d . . . . .
H11A H 1.1255 -0.1329 0.8326 0.061 Uiso 1 1 calc R U . . .
H11B H 1.2162 -0.0657 0.8447 0.061 Uiso 1 1 calc R U . . .
H11C H 1.1572 -0.1081 0.7499 0.061 Uiso 1 1 calc R U . . .
C115 C 0.8942(3) 0.0303(2) 0.5431(3) 0.0413(9) Uani 1 1 d . . . . .
H11D H 0.9464 0.0164 0.5927 0.050 Uiso 1 1 calc R U . . .
H11E H 0.9208 0.0447 0.4956 0.050 Uiso 1 1 calc R U . . .
C116 C 0.8248(4) -0.0462(3) 0.5136(4) 0.0795(17) Uani 1 1 d . . . . .
H11F H 0.8084 -0.0659 0.5650 0.095 Uiso 1 1 calc R U . . .
H11G H 0.8562 -0.0933 0.4922 0.095 Uiso 1 1 calc R U . . .
C117 C 0.7346(4) -0.0376(4) 0.4447(4) 0.0790(17) Uani 1 1 d . . . . .
H11H H 0.6908 -0.0906 0.4382 0.095 Uiso 1 1 calc R U . A 1
H11I H 0.7044 0.0129 0.4614 0.095 Uiso 1 1 calc R U . A 1
C118 C 0.7533(6) -0.0262(7) 0.3677(6) 0.086(3) Uani 0.76 1 d . . P B 1
C1 C 0.6967(16) -0.0822(11) 0.3495(9) 0.051(5) Uani 0.24 1 d . . P B 2
C119 C 0.6563(5) -0.0342(7) 0.2851(4) 0.123(3) Uani 1 1 d . . . . .
H11L H 0.6081 -0.0740 0.2970 0.185 Uiso 1 1 calc R U . B 1
H11M H 0.6699 -0.0567 0.2324 0.185 Uiso 1 1 calc R U . B 1
H11N H 0.6334 0.0234 0.2769 0.185 Uiso 1 1 calc R U . B 1
O21 O 1.01284(17) 0.29431(14) 0.91472(15) 0.0312(5) Uani 1 1 d . . . . .
O22 O 0.75032(16) 0.19770(13) 0.77995(14) 0.0264(5) Uani 1 1 d . . . . .
O23 O 0.80950(18) 0.32024(15) 0.92775(15) 0.0338(5) Uani 1 1 d D . . . .
N21 N 0.8768(2) 0.15377(17) 0.91969(17) 0.0272(6) Uani 1 1 d . . . . .
C21 C 1.0715(2) 0.2442(2) 0.9624(2) 0.0295(7) Uani 1 1 d . . . . .
C22 C 1.0435(2) 0.1657(2) 0.9939(2) 0.0294(7) Uani 1 1 d . . . . .
C23 C 1.1133(3) 0.1190(2) 1.0461(2) 0.0338(8) Uani 1 1 d . . . . .
H23 H 1.0942 0.0677 1.0683 0.041 Uiso 1 1 calc R U . . .
C24 C 1.2069(3) 0.1448(2) 1.0657(2) 0.0392(9) Uani 1 1 d . . . . .
H24 H 1.2522 0.1119 1.1008 0.047 Uiso 1 1 calc R U . . .
C25 C 1.2349(3) 0.2204(2) 1.0333(2) 0.0392(9) Uani 1 1 d . . . . .
H25 H 1.3000 0.2384 1.0451 0.047 Uiso 1 1 calc R U . . .
C26 C 1.1691(3) 0.2693(2) 0.9845(2) 0.0347(8) Uani 1 1 d . . . . .
H26 H 1.1900 0.3216 0.9650 0.042 Uiso 1 1 calc R U . . .
C27 C 0.9479(3) 0.1281(2) 0.9757(2) 0.0304(7) Uani 1 1 d . . . . .
H27 H 0.9364 0.0809 1.0073 0.037 Uiso 1 1 calc R U . . .
C28 C 0.7827(2) 0.1189(2) 0.9048(2) 0.0286(7) Uani 1 1 d . . . . .
C29 C 0.7172(2) 0.1467(2) 0.8325(2) 0.0280(7) Uani 1 1 d . . . . .
C210 C 0.6223(3) 0.1209(2) 0.8176(2) 0.0348(8) Uani 1 1 d . . . . .
H210 H 0.5769 0.1398 0.7695 0.042 Uiso 1 1 calc R U . . .
C211 C 0.5936(3) 0.0675(2) 0.8732(2) 0.0386(8) Uani 1 1 d . . . . .
H211 H 0.5283 0.0509 0.8625 0.046 Uiso 1 1 calc R U . . .
C212 C 0.6573(3) 0.0377(2) 0.9437(2) 0.0375(8) Uani 1 1 d . . . . .
C213 C 0.7518(3) 0.0645(2) 0.9589(2) 0.0327(8) Uani 1 1 d . . . . .
H213 H 0.7967 0.0455 1.0073 0.039 Uiso 1 1 calc R U . . .
C214 C 0.6250(3) -0.0207(3) 1.0032(3) 0.0465(10) Uani 1 1 d . . . . .
H21A H 0.6103 0.0150 1.0490 0.070 Uiso 1 1 calc R U . . .
H21B H 0.6752 -0.0569 1.0295 0.070 Uiso 1 1 calc R U . . .
H21C H 0.5686 -0.0582 0.9698 0.070 Uiso 1 1 calc R U . . .
C215 C 0.8408(3) 0.3571(3) 1.0169(2) 0.0452(10) Uani 1 1 d . . . . .
H21D H 0.8208 0.4165 1.0202 0.054 Uiso 1 1 calc R U . . .
H21E H 0.9104 0.3616 1.0380 0.054 Uiso 1 1 calc R U . . .
C216 C 0.8014(3) 0.3028(3) 1.0739(3) 0.0491(10) Uani 1 1 d . . . . .
H21F H 0.8297 0.3273 1.1348 0.059 Uiso 1 1 calc R U . . .
H21G H 0.8209 0.2433 1.0692 0.059 Uiso 1 1 calc R U . . .
C217 C 0.6962(3) 0.2964(3) 1.0540(3) 0.0476(10) Uani 1 1 d . . . . .
H21H H 0.6677 0.2721 0.9930 0.057 Uiso 1 1 calc R U . . .
H21I H 0.6765 0.3557 1.0593 0.057 Uiso 1 1 calc R U . . .
C218 C 0.6581(4) 0.2408(3) 1.1119(3) 0.0629(13) Uani 1 1 d . . . . .
H21J H 0.6769 0.1812 1.1057 0.075 Uiso 1 1 calc R U . . .
H21K H 0.6877 0.2644 1.1729 0.075 Uiso 1 1 calc R U . . .
C219 C 0.5533(4) 0.2350(4) 1.0938(4) 0.0785(16) Uani 1 1 d . . . . .
H21L H 0.5336 0.2934 1.1009 0.118 Uiso 1 1 calc R U . . .
H21M H 0.5347 0.1982 1.1345 0.118 Uiso 1 1 calc R U . . .
H21N H 0.5229 0.2096 1.0343 0.118 Uiso 1 1 calc R U . . .
O31 O 0.66569(18) 0.36616(14) 0.79937(15) 0.0338(6) Uani 1 1 d . . . . .
O32 O 0.76690(16) 0.24950(13) 0.62161(14) 0.0256(5) Uani 1 1 d . . . . .
O33 O 0.57964(18) 0.21821(15) 0.64484(17) 0.0356(6) Uani 1 1 d D . . . .
N31 N 0.6758(2) 0.38942(17) 0.62637(18) 0.0297(6) Uani 1 1 d . . . . .
C31 C 0.6473(3) 0.4486(2) 0.7972(2) 0.0329(8) Uani 1 1 d . . . . .
C32 C 0.6438(3) 0.4988(2) 0.7246(2) 0.0331(8) Uani 1 1 d . . . . .
C33 C 0.6282(3) 0.5879(2) 0.7330(2) 0.0391(9) Uani 1 1 d . . . . .
H33 H 0.6261 0.6216 0.6853 0.047 Uiso 1 1 calc R U . . .
C34 C 0.6163(3) 0.6273(2) 0.8059(3) 0.0438(9) Uani 1 1 d . . . . .
H34 H 0.6077 0.6875 0.8097 0.053 Uiso 1 1 calc R U . . .
C35 C 0.6168(3) 0.5778(2) 0.8753(3) 0.0431(9) Uani 1 1 d . . . . .
H35 H 0.6067 0.6040 0.9262 0.052 Uiso 1 1 calc R U . . .
C36 C 0.6319(3) 0.4907(2) 0.8702(3) 0.0404(9) Uani 1 1 d . . . . .
H36 H 0.6319 0.4583 0.9182 0.049 Uiso 1 1 calc R U . . .
C37 C 0.6563(3) 0.4671(2) 0.6449(2) 0.0335(8) Uani 1 1 d . . . . .
H37 H 0.6498 0.5064 0.6011 0.040 Uiso 1 1 calc R U . . .
C38 C 0.6835(2) 0.3590(2) 0.5446(2) 0.0283(7) Uani 1 1 d . . . . .
C39 C 0.7255(2) 0.2808(2) 0.5433(2) 0.0277(7) Uani 1 1 d . . . . .
C310 C 0.7278(2) 0.2416(2) 0.4648(2) 0.0299(7) Uani 1 1 d . . . . .
H310 H 0.7528 0.1870 0.4628 0.036 Uiso 1 1 calc R U . . .
C311 C 0.6936(2) 0.2815(2) 0.3890(2) 0.0346(8) Uani 1 1 d . . . . .
H311 H 0.6957 0.2537 0.3356 0.042 Uiso 1 1 calc R U . . .
C312 C 0.6561(3) 0.3615(2) 0.3894(2) 0.0351(8) Uani 1 1 d . . . . .
C313 C 0.6491(2) 0.3979(2) 0.4677(2) 0.0323(8) Uani 1 1 d . . . . .
H313 H 0.6202 0.4506 0.4690 0.039 Uiso 1 1 calc R U . . .
C314 C 0.6266(3) 0.4071(3) 0.3076(3) 0.0478(10) Uani 1 1 d . . . . .
H31A H 0.5818 0.4488 0.3131 0.072 Uiso 1 1 calc R U . . .
H31B H 0.5966 0.3640 0.2583 0.072 Uiso 1 1 calc R U . . .
H31C H 0.6821 0.4380 0.2981 0.072 Uiso 1 1 calc R U . . .
C315 C 0.5014(3) 0.2361(3) 0.5742(3) 0.0457(10) Uani 1 1 d . . . . .
H31D H 0.4638 0.1808 0.5466 0.055 Uiso 1 1 calc R U . . .
H31E H 0.5247 0.2643 0.5301 0.055 Uiso 1 1 calc R U . . .
C316 C 0.4406(4) 0.2947(4) 0.6064(4) 0.0808(18) Uani 1 1 d . . . . .
H31F H 0.4804 0.3445 0.6439 0.097 Uiso 1 1 calc R U . . .
H31G H 0.4072 0.2623 0.6414 0.097 Uiso 1 1 calc R U . . .
C317 C 0.3679(5) 0.3287(6) 0.5287(7) 0.139(4) Uani 1 1 d . . . . .
C2 C 0.2980(14) 0.2790(12) 0.5173(16) 0.162(11) Uani 0.45 1 d . . P C 1
C3 C 0.2112(8) 0.2987(9) 0.5484(9) 0.067(4) Uani 0.45 1 d . . P C 1
C4 C 0.2822(6) 0.3636(6) 0.5364(7) 0.066(3) Uani 0.55 1 d . . P C 2
C5 C 0.2047(13) 0.3146(17) 0.484(2) 0.237(16) Uani 0.55 1 d . . P C 2
O41 O 0.95308(17) 0.25869(15) 0.58154(15) 0.0332(5) Uani 1 1 d . . . . .
O42 O 0.85731(16) 0.35246(13) 0.77141(14) 0.0258(5) Uani 1 1 d . . . . .
O43 O 1.05243(19) 0.34448(16) 0.76965(19) 0.0434(7) Uani 1 1 d D . . . .
N41 N 0.9003(2) 0.42153(17) 0.64115(18) 0.0295(6) Uani 1 1 d . . . . .
C41 C 0.9404(2) 0.2970(2) 0.5088(2) 0.0330(8) Uani 1 1 d . . . . .
C42 C 0.9161(3) 0.3847(2) 0.4990(2) 0.0330(8) Uani 1 1 d . . . . .
C43 C 0.9002(3) 0.4169(2) 0.4170(2) 0.0405(9) Uani 1 1 d . . . . .
H43 H 0.8839 0.4749 0.4108 0.049 Uiso 1 1 calc R U . . .
C44 C 0.9072(3) 0.3683(3) 0.3461(3) 0.0503(11) Uani 1 1 d . . . . .
H44 H 0.8948 0.3914 0.2913 0.060 Uiso 1 1 calc R U . . .
C45 C 0.9329(3) 0.2839(3) 0.3561(3) 0.0484(10) Uani 1 1 d . . . . .
H45 H 0.9387 0.2493 0.3076 0.058 Uiso 1 1 calc R U . . .
C46 C 0.9501(3) 0.2501(2) 0.4351(2) 0.0388(9) Uani 1 1 d . . . . .
H46 H 0.9693 0.1930 0.4401 0.047 Uiso 1 1 calc R U . . .
C47 C 0.9013(2) 0.4427(2) 0.5655(2) 0.0315(7) Uani 1 1 d . . . . .
H47 H 0.8916 0.5011 0.5529 0.038 Uiso 1 1 calc R U . . .
C48 C 0.8883(2) 0.4798(2) 0.7068(2) 0.0304(7) Uani 1 1 d . . . . .
C49 C 0.8735(2) 0.44042(19) 0.7781(2) 0.0279(7) Uani 1 1 d . . . . .
C410 C 0.8726(3) 0.4933(2) 0.8504(2) 0.0364(8) Uani 1 1 d . . . . .
H410 H 0.8653 0.4676 0.9002 0.044 Uiso 1 1 calc R U . . .
C411 C 0.8819(3) 0.5831(2) 0.8507(3) 0.0423(9) Uani 1 1 d . . . . .
H411 H 0.8820 0.6182 0.9011 0.051 Uiso 1 1 calc R U . . .
C412 C 0.8913(3) 0.6226(2) 0.7785(3) 0.0443(10) Uani 1 1 d . . . . .
C413 C 0.8966(3) 0.5709(2) 0.7078(3) 0.0372(8) Uani 1 1 d . . . . .
H413 H 0.9060 0.5972 0.6590 0.045 Uiso 1 1 calc R U . . .
C414 C 0.8966(4) 0.7212(2) 0.7782(3) 0.0613(13) Uani 1 1 d . . . . .
H41A H 0.9590 0.7467 0.8140 0.092 Uiso 1 1 calc R U . . .
H41B H 0.8483 0.7433 0.8018 0.092 Uiso 1 1 calc R U . . .
H41C H 0.8861 0.7371 0.7186 0.092 Uiso 1 1 calc R U . . .
C415 C 1.1069(3) 0.4254(3) 0.7701(4) 0.0681(14) Uani 1 1 d . . . . .
H41D H 1.0967 0.4389 0.7092 0.082 Uiso 1 1 calc R U . . .
H41E H 1.0815 0.4718 0.7992 0.082 Uiso 1 1 calc R U . . .
C416 C 1.2039(5) 0.4301(5) 0.8099(9) 0.222(7) Uani 1 1 d . . . . .
H41F H 1.2130 0.4438 0.8726 0.266 Uiso 1 1 calc R U . . .
H41G H 1.2312 0.4821 0.7896 0.266 Uiso 1 1 calc R U . . .
C417 C 1.2648(4) 0.3611(4) 0.8039(4) 0.0875(19) Uani 1 1 d . . . . .
H41H H 1.2384 0.3075 0.8223 0.105 Uiso 1 1 calc R U . . .
H41I H 1.2613 0.3491 0.7421 0.105 Uiso 1 1 calc R U . . .
C418 C 1.3641(5) 0.3771(6) 0.8539(6) 0.120(3) Uani 1 1 d . . . . .
H41J H 1.3919 0.4275 0.8319 0.144 Uiso 1 1 calc R U . . .
H41K H 1.3674 0.3942 0.9149 0.144 Uiso 1 1 calc R U . . .
C419 C 1.4229(5) 0.3062(6) 0.8539(6) 0.141(3) Uani 1 1 d . . . . .
H41L H 1.3928 0.2533 0.8688 0.212 Uiso 1 1 calc R U . . .
H41M H 1.4846 0.3216 0.8967 0.212 Uiso 1 1 calc R U . . .
H41N H 1.4309 0.2958 0.7961 0.212 Uiso 1 1 calc R U . . .
H13O H 0.895(4) 0.144(4) 0.571(5) 0.169 Uiso 1 1 d D U . . .
H23O H 0.756(3) 0.335(5) 0.905(5) 0.169 Uiso 1 1 d D U . . .
H33O H 0.598(6) 0.170(3) 0.636(5) 0.169 Uiso 1 1 d D U . . .
H43O H 1.056(6) 0.333(5) 0.821(2) 0.169 Uiso 1 1 d D U . . .

loop_
_atom_site_aniso_label
_atom_site_aniso_U_11
_atom_site_aniso_U_22
_atom_site_aniso_U_33
_atom_site_aniso_U_23
_atom_site_aniso_U_13
_atom_site_aniso_U_12
Ni1 0.0267(2) 0.0172(2) 0.0338(2) 0.00217(16) 0.00999(18) -0.00044(16)
Ni2 0.0299(2) 0.0191(2) 0.0314(2) 0.00215(16) 0.01209(18) -0.00081(17)
Ni3 0.0345(3) 0.0198(2) 0.0347(2) 0.00437(17) 0.0159(2) 0.00349(18)
Ni4 0.0311(2) 0.0179(2) 0.0336(2) 0.00201(16) 0.01390(19) -0.00063(17)
O11 0.0315(13) 0.0184(11) 0.0387(13) 0.0033(9) 0.0077(11) -0.0018(9)
O12 0.0250(12) 0.0164(10) 0.0333(12) 0.0027(9) 0.0108(9) 0.0016(9)
O13 0.0375(14) 0.0247(12) 0.0368(13) -0.0013(10) 0.0140(11) 0.0049(10)
N11 0.0279(15) 0.0217(13) 0.0327(15) 0.0027(11) 0.0091(12) -0.0005(11)
C11 0.0332(19) 0.0255(17) 0.0359(19) 0.0013(14) 0.0101(15) -0.0026(14)
C12 0.0321(19) 0.0247(16) 0.040(2) 0.0047(14) 0.0093(15) -0.0021(14)
C13 0.040(2) 0.0298(18) 0.046(2) 0.0110(16) 0.0047(17) -0.0038(16)
C14 0.045(2) 0.031(2) 0.061(3) 0.0141(18) 0.007(2) -0.0148(17)
C15 0.037(2) 0.039(2) 0.060(3) 0.0098(18) 0.0066(19) -0.0090(17)
C16 0.032(2) 0.0307(18) 0.048(2) 0.0054(16) 0.0036(17) -0.0023(15)
C17 0.037(2) 0.0204(16) 0.0357(19) 0.0074(13) 0.0091(15) -0.0004(14)
C18 0.0290(18) 0.0219(15) 0.0328(17) 0.0023(13) 0.0120(14) -0.0009(13)
C19 0.0304(18) 0.0169(14) 0.0305(17) 0.0003(12) 0.0109(14) 0.0019(13)
C110 0.0293(18) 0.0212(16) 0.0379(19) -0.0012(13) 0.0092(15) -0.0024(13)
C111 0.0259(18) 0.0291(17) 0.045(2) -0.0020(15) 0.0142(15) 0.0007(14)
C112 0.0332(19) 0.0244(16) 0.0363(19) 0.0024(14) 0.0090(15) 0.0064(14)
C113 0.0341(19) 0.0198(15) 0.0375(19) 0.0035(13) 0.0114(15) 0.0016(14)
C114 0.037(2) 0.0292(18) 0.055(2) 0.0050(16) 0.0099(18) 0.0103(16)
C115 0.052(2) 0.0340(19) 0.041(2) 0.0022(16) 0.0158(18) 0.0183(18)
C116 0.085(4) 0.048(3) 0.100(4) -0.020(3) 0.024(3) 0.010(3)
C117 0.067(4) 0.073(4) 0.088(4) -0.031(3) 0.019(3) 0.001(3)
C118 0.059(5) 0.126(7) 0.090(6) 0.044(5) 0.037(4) 0.027(5)
C1 0.082(14) 0.049(10) 0.009(7) -0.009(6) 0.004(8) -0.030(10)
C119 0.066(4) 0.219(9) 0.088(5) -0.011(5) 0.027(4) 0.046(5)
O21 0.0326(13) 0.0249(11) 0.0340(13) 0.0021(9) 0.0077(10) -0.0025(10)
O22 0.0285(12) 0.0203(11) 0.0331(12) 0.0046(9) 0.0133(10) 0.0003(9)
O23 0.0445(15) 0.0286(12) 0.0317(13) -0.0013(10) 0.0177(12) 0.0023(11)
N21 0.0296(15) 0.0214(13) 0.0316(15) 0.0013(11) 0.0118(12) -0.0010(11)
C21 0.0354(19) 0.0234(16) 0.0300(17) -0.0010(13) 0.0118(15) -0.0003(14)
C22 0.0316(18) 0.0250(16) 0.0325(18) -0.0016(13) 0.0126(15) -0.0015(14)
C23 0.037(2) 0.0256(17) 0.0366(19) 0.0042(14) 0.0080(16) 0.0006(15)
C24 0.034(2) 0.036(2) 0.043(2) 0.0026(16) 0.0028(17) 0.0063(16)
C25 0.032(2) 0.036(2) 0.047(2) -0.0033(16) 0.0104(17) -0.0024(16)
C26 0.036(2) 0.0267(17) 0.041(2) 0.0004(14) 0.0136(16) -0.0046(15)
C27 0.039(2) 0.0228(16) 0.0315(18) 0.0039(13) 0.0132(15) 0.0027(14)
C28 0.0309(18) 0.0221(16) 0.0353(18) 0.0013(13) 0.0152(15) -0.0015(14)
C29 0.0347(19) 0.0200(15) 0.0335(18) 0.0024(13) 0.0172(15) 0.0006(14)
C210 0.0301(19) 0.0357(19) 0.041(2) 0.0074(15) 0.0131(16) 0.0012(15)
C211 0.032(2) 0.041(2) 0.047(2) 0.0089(17) 0.0186(17) -0.0006(16)
C212 0.039(2) 0.0342(19) 0.045(2) 0.0101(16) 0.0213(17) 0.0000(16)
C213 0.037(2) 0.0264(17) 0.0389(19) 0.0105(14) 0.0159(16) 0.0050(15)
C214 0.043(2) 0.047(2) 0.057(3) 0.0195(19) 0.024(2) 0.0020(19)
C215 0.052(3) 0.047(2) 0.037(2) -0.0066(17) 0.0171(19) -0.0021(19)
C216 0.061(3) 0.052(2) 0.038(2) 0.0037(18) 0.018(2) 0.013(2)
C217 0.056(3) 0.046(2) 0.047(2) 0.0053(18) 0.023(2) 0.012(2)
C218 0.083(4) 0.061(3) 0.062(3) 0.016(2) 0.041(3) 0.023(3)
C219 0.083(4) 0.072(4) 0.096(4) 0.010(3) 0.052(3) 0.002(3)
O31 0.0423(15) 0.0247(12) 0.0409(14) 0.0064(10) 0.0206(12) 0.0084(11)
O32 0.0306(12) 0.0176(10) 0.0307(12) 0.0037(9) 0.0123(10) 0.0008(9)
O33 0.0330(14) 0.0295(13) 0.0444(14) 0.0073(11) 0.0112(11) 0.0019(11)
N31 0.0334(16) 0.0222(14) 0.0354(16) 0.0027(11) 0.0133(13) 0.0015(12)
C31 0.0316(19) 0.0259(17) 0.044(2) 0.0018(14) 0.0160(16) 0.0043(14)
C32 0.035(2) 0.0247(17) 0.042(2) 0.0040(14) 0.0153(16) 0.0033(15)
C33 0.048(2) 0.0265(17) 0.044(2) 0.0052(15) 0.0135(18) 0.0075(16)
C34 0.046(2) 0.0295(19) 0.056(2) 0.0016(17) 0.015(2) 0.0111(17)
C35 0.052(2) 0.035(2) 0.046(2) -0.0048(17) 0.0206(19) 0.0093(18)
C36 0.045(2) 0.0341(19) 0.048(2) 0.0065(16) 0.0208(18) 0.0087(17)
C37 0.037(2) 0.0244(17) 0.043(2) 0.0089(14) 0.0164(16) 0.0063(15)
C38 0.0261(17) 0.0234(16) 0.0353(18) 0.0043(13) 0.0095(14) -0.0017(13)
C39 0.0260(17) 0.0253(16) 0.0303(17) 0.0051(13) 0.0073(14) -0.0045(13)
C310 0.0273(17) 0.0233(16) 0.0395(19) -0.0010(13) 0.0130(15) -0.0046(13)
C311 0.0306(19) 0.0376(19) 0.0333(19) -0.0007(15) 0.0086(15) -0.0062(15)
C312 0.0301(19) 0.0354(19) 0.037(2) 0.0076(15) 0.0061(15) -0.0029(15)
C313 0.0297(18) 0.0273(17) 0.041(2) 0.0053(14) 0.0115(15) 0.0017(14)
C314 0.051(3) 0.051(2) 0.040(2) 0.0114(18) 0.0095(19) 0.003(2)
C315 0.031(2) 0.041(2) 0.066(3) 0.0193(19) 0.0116(19) 0.0050(17)
C316 0.059(3) 0.068(3) 0.144(5) 0.047(3) 0.062(4) 0.027(3)
C317 0.060(4) 0.135(7) 0.244(10) 0.115(7) 0.046(6) 0.052(5)
C2 0.084(13) 0.095(13) 0.23(2) 0.051(14) -0.071(14) -0.026(10)
C3 0.021(6) 0.063(7) 0.095(10) -0.001(7) -0.016(6) -0.001(5)
C4 0.037(5) 0.053(5) 0.109(8) 0.016(5) 0.017(5) 0.017(4)
C5 0.073(11) 0.22(2) 0.32(3) -0.05(2) -0.090(19) 0.044(13)
O41 0.0379(14) 0.0280(12) 0.0387(14) 0.0006(10) 0.0204(11) 0.0003(11)
O42 0.0353(13) 0.0146(10) 0.0286(12) 0.0005(8) 0.0121(10) 0.0003(9)
O43 0.0339(14) 0.0248(12) 0.0673(19) 0.0039(12) 0.0106(14) -0.0053(11)
N41 0.0313(16) 0.0202(13) 0.0381(16) 0.0030(11) 0.0132(13) -0.0020(12)
C41 0.0287(18) 0.0346(19) 0.0383(19) -0.0007(15) 0.0169(15) -0.0062(15)
C42 0.0340(19) 0.0286(17) 0.0367(19) 0.0007(14) 0.0144(16) -0.0087(15)
C43 0.044(2) 0.0330(19) 0.042(2) 0.0038(16) 0.0134(18) -0.0110(17)
C44 0.060(3) 0.049(2) 0.041(2) 0.0039(18) 0.020(2) -0.019(2)
C45 0.057(3) 0.050(2) 0.041(2) -0.0103(18) 0.027(2) -0.019(2)
C46 0.042(2) 0.0360(19) 0.043(2) -0.0037(16) 0.0238(18) -0.0061(17)
C47 0.0336(19) 0.0216(16) 0.040(2) 0.0038(14) 0.0129(16) -0.0054(14)
C48 0.0320(19) 0.0170(15) 0.045(2) 0.0011(13) 0.0170(16) -0.0015(13)
C49 0.0272(17) 0.0165(15) 0.0420(19) 0.0015(13) 0.0137(15) 0.0016(13)
C410 0.044(2) 0.0266(17) 0.043(2) -0.0013(15) 0.0220(17) -0.0042(16)
C411 0.049(2) 0.0280(18) 0.055(2) -0.0108(16) 0.027(2) -0.0029(17)
C412 0.052(2) 0.0187(17) 0.069(3) -0.0020(17) 0.031(2) -0.0013(16)
C413 0.041(2) 0.0234(17) 0.052(2) 0.0053(15) 0.0215(18) 0.0004(15)
C414 0.091(4) 0.0226(19) 0.083(3) -0.004(2) 0.049(3) -0.002(2)
C415 0.047(3) 0.045(3) 0.106(4) 0.014(3) 0.015(3) -0.017(2)
C416 0.052(4) 0.110(6) 0.49(2) 0.172(10) 0.038(8) -0.005(4)
C417 0.049(3) 0.111(5) 0.105(5) 0.049(4) 0.020(3) 0.000(3)
C418 0.066(4) 0.136(7) 0.152(7) 0.034(6) 0.024(5) -0.012(5)
C419 0.057(4) 0.174(9) 0.193(9) 0.052(7) 0.027(5) 0.023(5)

loop_
_atom_type_symbol
_atom_type_description
_atom_type_scat_dispersion_real
_atom_type_scat_dispersion_imag
_atom_type_scat_source
C C 0.0033 0.0016 'International Tables Vol C Tables 4.2.6.8 and 6.1.1.4'
H H 0.0000 0.0000 'International Tables Vol C Tables 4.2.6.8 and 6.1.1.4'
N N 0.0061 0.0033 'International Tables Vol C Tables 4.2.6.8 and 6.1.1.4'
O O 0.0106 0.0060 'International Tables Vol C Tables 4.2.6.8 and 6.1.1.4'
Ni Ni 0.3393 1.1124 'International Tables Vol C Tables 4.2.6.8 and 6.1.1.4'

loop_
_geom_angle_atom_site_label_1
_geom_angle_atom_site_label_2
_geom_angle_atom_site_label_3
_geom_angle
O11 Ni1 N11 93.92(10)
O11 Ni1 O32 97.94(9)
N11 Ni1 O32 168.14(10)
O11 Ni1 O12 169.24(9)
N11 Ni1 O12 82.74(10)
O32 Ni1 O12 85.56(9)
O11 Ni1 O13 102.76(10)
N11 Ni1 O13 91.49(10)
O32 Ni1 O13 86.09(9)
O12 Ni1 O13 87.59(9)
O11 Ni1 O22 91.26(9)
N11 Ni1 O22 97.89(10)
O32 Ni1 O22 81.72(8)
O12 Ni1 O22 79.13(8)
O13 Ni1 O22 162.58(9)
O21 Ni2 N21 94.10(10)
O21 Ni2 O42 97.26(9)
N21 Ni2 O42 168.61(11)
O21 Ni2 O22 171.18(9)
N21 Ni2 O22 82.25(10)
O42 Ni2 O22 86.60(9)
O21 Ni2 O23 101.84(10)
N21 Ni2 O23 88.51(10)
O42 Ni2 O23 88.37(9)
O22 Ni2 O23 86.15(9)
O21 Ni2 O12 92.53(9)
N21 Ni2 O12 98.41(9)
O42 Ni2 O12 81.93(8)
O22 Ni2 O12 80.13(9)
O23 Ni2 O12 163.60(9)
O31 Ni3 N31 94.30(10)
O31 Ni3 O22 97.46(9)
N31 Ni3 O22 167.63(10)
O31 Ni3 O32 168.44(10)
N31 Ni3 O32 81.84(10)
O22 Ni3 O32 85.89(8)
O31 Ni3 O33 102.26(10)
N31 Ni3 O33 93.62(11)
O22 Ni3 O33 87.66(9)
O32 Ni3 O33 88.90(9)
O31 Ni3 O42 91.29(9)
N31 Ni3 O42 95.08(10)
O22 Ni3 O42 80.85(8)
O32 Ni3 O42 78.27(8)
O33 Ni3 O42 163.29(8)
O41 Ni4 N41 94.04(11)
O41 Ni4 O42 170.11(10)
N41 Ni4 O42 81.76(10)
O41 Ni4 O12 98.84(9)
N41 Ni4 O12 166.77(10)
O42 Ni4 O12 85.05(8)
O41 Ni4 O43 99.98(11)
N41 Ni4 O43 92.61(11)
O42 Ni4 O43 89.19(10)
O12 Ni4 O43 88.13(9)
O41 Ni4 O32 91.95(9)
N41 Ni4 O32 95.93(10)
O42 Ni4 O32 79.65(9)
O12 Ni4 O32 80.71(8)
O43 Ni4 O32 164.80(10)
C11 O11 Ni1 125.0(2)
C19 O12 Ni1 106.36(17)
C19 O12 Ni4 135.3(2)
Ni1 O12 Ni4 98.34(9)
C19 O12 Ni2 117.41(18)
Ni1 O12 Ni2 101.07(9)
Ni4 O12 Ni2 92.81(8)
C115 O13 Ni1 133.6(2)
C115 O13 H13O 101(6)
Ni1 O13 H13O 109(6)
C17 N11 C18 124.3(3)
C17 N11 Ni1 125.4(2)
C18 N11 Ni1 109.8(2)
O11 C11 C16 117.8(3)
O11 C11 C12 124.8(3)
C16 C11 C12 117.4(3)
C13 C12 C11 118.7(3)
C13 C12 C17 116.3(3)
C11 C12 C17 125.0(3)
C14 C13 C12 122.8(3)
C14 C13 H13 118.6
C12 C13 H13 118.6
C13 C14 C15 118.4(4)
C13 C14 H14 120.8
C15 C14 H14 120.8
C16 C15 C14 120.5(4)
C16 C15 H15 119.7
C14 C15 H15 119.7
C15 C16 C11 122.0(3)
C15 C16 H16 119.0
C11 C16 H16 119.0
N11 C17 C12 125.3(3)
N11 C17 H17 117.4
C12 C17 H17 117.4
C113 C18 N11 124.8(3)
C113 C18 C19 119.1(3)
N11 C18 C19 115.6(3)
O12 C19 C110 122.4(3)
O12 C19 C18 117.9(3)
C110 C19 C18 119.6(3)
C19 C110 C111 120.6(3)
C19 C110 H110 119.7
C111 C110 H110 119.7
C110 C111 C112 120.9(3)
C110 C111 H111 119.6
C112 C111 H111 119.6
C113 C112 C111 118.5(3)
C113 C112 C114 120.4(3)
C111 C112 C114 120.9(3)
C112 C113 C18 121.3(3)
C112 C113 H113 119.4
C18 C113 H113 119.4
C112 C114 H11A 109.5
C112 C114 H11B 109.5
H11A C114 H11B 109.5
C112 C114 H11C 109.5
H11A C114 H11C 109.5
H11B C114 H11C 109.5
O13 C115 C116 111.5(4)
O13 C115 H11D 109.3
C116 C115 H11D 109.3
O13 C115 H11E 109.3
C116 C115 H11E 109.3
H11D C115 H11E 108.0
C115 C116 C117 118.8(5)
C115 C116 H11F 107.6
C117 C116 H11F 107.6
C115 C116 H11G 107.6
C117 C116 H11G 107.6
H11F C116 H11G 107.1
C118 C117 C116 109.3(6)
C116 C117 C1 129.7(10)
C118 C117 H11H 109.8
C116 C117 H11H 109.8
C118 C117 H11I 109.8
C116 C117 H11I 109.8
H11H C117 H11I 108.3
C117 C118 C119 112.1(6)
C119 C1 C117 119.0(13)
C118 C119 H11L 109.5
C118 C119 H11M 109.5
H11L C119 H11M 109.5
C118 C119 H11N 109.5
H11L C119 H11N 109.5
H11M C119 H11N 109.5
C21 O21 Ni2 123.5(2)
C29 O22 Ni3 135.3(2)
C29 O22 Ni2 107.1(2)
Ni3 O22 Ni2 98.51(9)
C29 O22 Ni1 117.73(18)
Ni3 O22 Ni1 92.42(8)
Ni2 O22 Ni1 99.66(9)
C215 O23 Ni2 131.1(2)
C215 O23 H23O 108(6)
Ni2 O23 H23O 120(6)
C27 N21 C28 124.4(3)
C27 N21 Ni2 125.3(2)
C28 N21 Ni2 110.0(2)
O21 C21 C26 118.5(3)
O21 C21 C22 124.6(3)
C26 C21 C22 116.9(3)
C23 C22 C21 119.1(3)
C23 C22 C27 116.0(3)
C21 C22 C27 125.0(3)
C24 C23 C22 122.5(3)
C24 C23 H23 118.7
C22 C23 H23 118.7
C23 C24 C25 118.7(3)
C23 C24 H24 120.6
C25 C24 H24 120.6
C26 C25 C24 120.6(4)
C26 C25 H25 119.7
C24 C25 H25 119.7
C25 C26 C21 122.2(3)
C25 C26 H26 118.9
C21 C26 H26 118.9
N21 C27 C22 124.8(3)
N21 C27 H27 117.6
C22 C27 H27 117.6
C213 C28 C29 119.9(3)
C213 C28 N21 124.6(3)
C29 C28 N21 115.4(3)
O22 C29 C210 123.2(3)
O22 C29 C28 118.1(3)
C210 C29 C28 118.8(3)
C29 C210 C211 120.1(3)
C29 C210 H210 120.0
C211 C210 H210 120.0
C212 C211 C210 122.0(4)
C212 C211 H211 119.0
C210 C211 H211 119.0
C211 C212 C213 117.7(3)
C211 C212 C214 121.4(3)
C213 C212 C214 120.9(3)
C212 C213 C28 121.5(3)
C212 C213 H213 119.2
C28 C213 H213 119.2
C212 C214 H21A 109.5
C212 C214 H21B 109.5
H21A C214 H21B 109.5
C212 C214 H21C 109.5
H21A C214 H21C 109.5
H21B C214 H21C 109.5
O23 C215 C216 111.5(3)
O23 C215 H21D 109.3
C216 C215 H21D 109.3
O23 C215 H21E 109.3
C216 C215 H21E 109.3
H21D C215 H21E 108.0
C215 C216 C217 115.2(4)
C215 C216 H21F 108.5
C217 C216 H21F 108.5
C215 C216 H21G 108.5
C217 C216 H21G 108.5
H21F C216 H21G 107.5
C216 C217 C218 114.3(4)
C216 C217 H21H 108.7
C218 C217 H21H 108.7
C216 C217 H21I 108.7
C218 C217 H21I 108.7
H21H C217 H21I 107.6
C219 C218 C217 114.9(4)
C219 C218 H21J 108.5
C217 C218 H21J 108.5
C219 C218 H21K 108.5
C217 C218 H21K 108.5
H21J C218 H21K 107.5
C218 C219 H21L 109.5
C218 C219 H21M 109.5
H21L C219 H21M 109.5
C218 C219 H21N 109.5
H21L C219 H21N 109.5
H21M C219 H21N 109.5
C31 O31 Ni3 124.8(2)
C39 O32 Ni1 138.01(19)
C39 O32 Ni3 107.47(18)
Ni1 O32 Ni3 97.57(9)
C39 O32 Ni4 113.44(19)
Ni1 O32 Ni4 93.31(9)
Ni3 O32 Ni4 101.27(9)
C315 O33 Ni3 128.7(2)
C315 O33 H33O 112(6)
Ni3 O33 H33O 105(6)
C37 N31 C38 124.2(3)
C37 N31 Ni3 124.5(2)
C38 N31 Ni3 111.3(2)
O31 C31 C36 118.6(3)
O31 C31 C32 124.1(3)
C36 C31 C32 117.3(3)
C37 C32 C33 116.5(3)
C37 C32 C31 125.4(3)
C33 C32 C31 118.1(3)
C34 C33 C32 122.9(4)
C34 C33 H33 118.5
C32 C33 H33 118.5
C33 C34 C35 118.9(3)
C33 C34 H34 120.6
C35 C34 H34 120.6
C36 C35 C34 120.2(4)
C36 C35 H35 119.9
C34 C35 H35 119.9
C35 C36 C31 122.6(4)
C35 C36 H36 118.7
C31 C36 H36 118.7
N31 C37 C32 125.8(3)
N31 C37 H37 117.1
C32 C37 H37 117.1
C313 C38 C39 119.8(3)
C313 C38 N31 125.1(3)
C39 C38 N31 115.0(3)
O32 C39 C310 123.2(3)
O32 C39 C38 117.6(3)
C310 C39 C38 119.1(3)
C39 C310 C311 120.3(3)
C39 C310 H310 119.8
C311 C310 H310 119.8
C310 C311 C312 121.5(3)
C310 C311 H311 119.2
C312 C311 H311 119.2
C313 C312 C311 117.7(3)
C313 C312 C314 121.7(3)
C311 C312 C314 120.6(3)
C312 C313 C38 121.4(3)
C312 C313 H313 119.3
C38 C313 H313 119.3
C312 C314 H31A 109.5
C312 C314 H31B 109.5
H31A C314 H31B 109.5
C312 C314 H31C 109.5
H31A C314 H31C 109.5
H31B C314 H31C 109.5
O33 C315 C316 110.2(4)
O33 C315 H31D 109.6
C316 C315 H31D 109.6
O33 C315 H31E 109.6
C316 C315 H31E 109.6
H31D C315 H31E 108.1
C315 C316 C317 110.1(6)
C315 C316 H31F 109.6
C317 C316 H31F 109.6
C315 C316 H31G 109.6
C317 C316 H31G 109.6
H31F C316 H31G 108.1
C2 C317 C316 103.8(10)
C4 C317 C316 122.6(8)
C317 C2 C3 125(2)
C5 C4 C317 110.7(14)
C41 O41 Ni4 124.5(2)
C49 O42 Ni2 137.3(2)
C49 O42 Ni4 107.76(19)
Ni2 O42 Ni4 98.14(9)
C49 O42 Ni3 114.69(19)
Ni2 O42 Ni3 92.20(8)
Ni4 O42 Ni3 100.79(9)
C415 O43 Ni4 125.3(3)
C415 O43 H43O 111(6)
Ni4 O43 H43O 112(6)
C47 N41 C48 124.3(3)
C47 N41 Ni4 125.1(2)
C48 N41 Ni4 110.7(2)
O41 C41 C46 119.1(3)
O41 C41 C42 124.3(3)
C46 C41 C42 116.6(3)
C43 C42 C47 115.6(3)
C43 C42 C41 118.9(3)
C47 C42 C41 125.4(3)
C44 C43 C42 122.7(4)
C44 C43 H43 118.6
C42 C43 H43 118.6
C43 C44 C45 118.3(4)
C43 C44 H44 120.8
C45 C44 H44 120.8
C46 C45 C44 120.9(4)
C46 C45 H45 119.5
C44 C45 H45 119.5
C45 C46 C41 122.4(4)
C45 C46 H46 118.8
C41 C46 H46 118.8
N41 C47 C42 124.8(3)
N41 C47 H47 117.6
C42 C47 H47 117.6
C49 C48 C413 119.9(3)
C49 C48 N41 114.6(3)
C413 C48 N41 125.3(3)
O42 C49 C410 123.4(3)
O42 C49 C48 118.0(3)
C410 C49 C48 118.6(3)
C411 C410 C49 120.8(3)
C411 C410 H410 119.6
C49 C410 H410 119.6
C410 C411 C412 121.0(3)
C410 C411 H411 119.5
C412 C411 H411 119.5
C413 C412 C411 118.7(3)
C413 C412 C414 120.9(4)
C411 C412 C414 120.3(4)
C412 C413 C48 120.9(3)
C412 C413 H413 119.5
C48 C413 H413 119.5
C412 C414 H41A 109.5
C412 C414 H41B 109.5
H41A C414 H41B 109.5
C412 C414 H41C 109.5
H41A C414 H41C 109.5
H41B C414 H41C 109.5
C416 C415 O43 117.5(5)
C416 C415 H41D 107.9
O43 C415 H41D 107.9
C416 C415 H41E 107.9
O43 C415 H41E 107.9
H41D C415 H41E 107.2
C415 C416 C417 125.7(9)
C415 C416 H41F 105.9
C417 C416 H41F 105.9
C415 C416 H41G 105.9
C417 C416 H41G 105.9
H41F C416 H41G 106.2
C418 C417 C416 117.4(7)
C418 C417 H41H 108.0
C416 C417 H41H 108.0
C418 C417 H41I 108.0
C416 C417 H41I 108.0
H41H C417 H41I 107.2
C419 C418 C417 117.5(7)
C419 C418 H41J 107.9
C417 C418 H41J 107.9
C419 C418 H41K 107.9
C417 C418 H41K 107.9
H41J C418 H41K 107.2
C418 C419 H41L 109.5
C418 C419 H41M 109.5
H41L C419 H41M 109.5
C418 C419 H41N 109.5
H41L C419 H41N 109.5
H41M C419 H41N 109.5

loop_
_geom_bond_atom_site_label_1
_geom_bond_atom_site_label_2
_geom_bond_distance
Ni1 O11 1.956(2)
Ni1 N11 1.972(3)
Ni1 O32 2.045(2)
Ni1 O12 2.059(2)
Ni1 O13 2.151(2)
Ni1 O22 2.231(2)
Ni2 O21 1.964(2)
Ni2 N21 1.973(3)
Ni2 O42 2.037(2)
Ni2 O22 2.059(2)
Ni2 O23 2.094(2)
Ni2 O12 2.188(2)
Ni3 O31 1.962(2)
Ni3 N31 1.976(3)
Ni3 O22 2.048(2)
Ni3 O32 2.064(2)
Ni3 O33 2.122(3)
Ni3 O42 2.276(2)
Ni4 O41 1.955(2)
Ni4 N41 1.986(3)
Ni4 O42 2.039(2)
Ni4 O12 2.062(2)
Ni4 O43 2.130(3)
Ni4 O32 2.238(2)
O11 C11 1.325(4)
O12 C19 1.372(4)
O13 C115 1.437(4)
O13 H13O 0.839(10)
N11 C17 1.293(4)
N11 C18 1.405(4)
C11 C16 1.402(5)
C11 C12 1.417(5)
C12 C13 1.416(5)
C12 C17 1.431(5)
C13 C14 1.358(5)
C13 H13 0.9500
C14 C15 1.394(5)
C14 H14 0.9500
C15 C16 1.382(5)
C15 H15 0.9500
C16 H16 0.9500
C17 H17 0.9500
C18 C113 1.401(4)
C18 C19 1.411(4)
C19 C110 1.375(5)
C110 C111 1.388(5)
C110 H110 0.9500
C111 C112 1.401(5)
C111 H111 0.9500
C112 C113 1.381(5)
C112 C114 1.514(4)
C113 H113 0.9500
C114 H11A 0.9800
C114 H11B 0.9800
C114 H11C 0.9800
C115 C116 1.469(7)
C115 H11D 0.9900
C115 H11E 0.9900
C116 C117 1.498(8)
C116 H11F 0.9900
C116 H11G 0.9900
C117 C118 1.370(9)
C117 C1 1.572(14)
C117 H11H 0.9900
C117 H11I 0.9900
C118 C119 1.651(10)
C1 C119 1.340(18)
C119 H11L 0.9800
C119 H11M 0.9800
C119 H11N 0.9800
O21 C21 1.321(4)
O22 C29 1.362(4)
O23 C215 1.445(4)
O23 H23O 0.838(10)
N21 C27 1.286(4)
N21 C28 1.412(4)
C21 C26 1.411(5)
C21 C22 1.425(5)
C22 C23 1.413(5)
C22 C27 1.439(5)
C23 C24 1.360(5)
C23 H23 0.9500
C24 C25 1.395(5)
C24 H24 0.9500
C25 C26 1.376(5)
C25 H25 0.9500
C26 H26 0.9500
C27 H27 0.9500
C28 C213 1.397(5)
C28 C29 1.403(5)
C29 C210 1.388(5)
C210 C211 1.391(5)
C210 H210 0.9500
C211 C212 1.384(5)
C211 H211 0.9500
C212 C213 1.384(5)
C212 C214 1.512(5)
C213 H213 0.9500
C214 H21A 0.9800
C214 H21B 0.9800
C214 H21C 0.9800
C215 C216 1.495(6)
C215 H21D 0.9900
C215 H21E 0.9900
C216 C217 1.501(6)
C216 H21F 0.9900
C216 H21G 0.9900
C217 C218 1.508(6)
C217 H21H 0.9900
C217 H21I 0.9900
C218 C219 1.499(7)
C218 H21J 0.9900
C218 H21K 0.9900
C219 H21L 0.9800
C219 H21M 0.9800
C219 H21N 0.9800
O31 C31 1.323(4)
O32 C39 1.373(4)
O33 C315 1.435(4)
O33 H33O 0.837(10)
N31 C37 1.293(4)
N31 C38 1.415(4)
C31 C36 1.396(5)
C31 C32 1.437(5)
C32 C37 1.418(5)
C32 C33 1.420(5)
C33 C34 1.356(5)
C33 H33 0.9500
C34 C35 1.395(6)
C34 H34 0.9500
C35 C36 1.382(5)
C35 H35 0.9500
C36 H36 0.9500
C37 H37 0.9500
C38 C313 1.393(5)
C38 C39 1.403(4)
C39 C310 1.382(5)
C310 C311 1.386(5)
C310 H310 0.9500
C311 C312 1.396(5)
C311 H311 0.9500
C312 C313 1.388(5)
C312 C314 1.504(5)
C313 H313 0.9500
C314 H31A 0.9800
C314 H31B 0.9800
C314 H31C 0.9800
C315 C316 1.498(6)
C315 H31D 0.9900
C315 H31E 0.9900
C316 C317 1.552(9)
C316 H31F 0.9900
C316 H31G 0.9900
C317 C2 1.208(18)
C317 C4 1.457(11)
C2 C3 1.56(3)
C4 C5 1.36(2)
O41 C41 1.321(4)
O42 C49 1.355(4)
O43 C415 1.439(5)
O43 H43O 0.843(10)
N41 C47 1.290(4)
N41 C48 1.408(4)
C41 C46 1.405(5)
C41 C42 1.435(5)
C42 C43 1.407(5)
C42 C47 1.433(5)
C43 C44 1.365(6)
C43 H43 0.9500
C44 C45 1.392(6)
C44 H44 0.9500
C45 C46 1.372(5)
C45 H45 0.9500
C46 H46 0.9500
C47 H47 0.9500
C48 C49 1.401(5)
C48 C413 1.403(4)
C49 C410 1.388(5)
C410 C411 1.384(5)
C410 H410 0.9500
C411 C412 1.389(6)
C411 H411 0.9500
C412 C413 1.378(5)
C412 C414 1.521(5)
C413 H413 0.9500
C414 H41A 0.9800
C414 H41B 0.9800
C414 H41C 0.9800
C415 C416 1.396(8)
C415 H41D 0.9900
C415 H41E 0.9900
C416 C417 1.468(10)
C416 H41F 0.9900
C416 H41G 0.9900
C417 C418 1.461(8)
C417 H41H 0.9900
C417 H41I 0.9900
C418 C419 1.453(10)
C418 H41J 0.9900
C418 H41K 0.9900
C419 H41L 0.9800
C419 H41M 0.9800
C419 H41N 0.9800

loop_
_geom_hbond_atom_site_label_D
_geom_hbond_atom_site_label_H
_geom_hbond_atom_site_label_A
_geom_hbond_distance_DH
_geom_hbond_distance_HA
_geom_hbond_distance_DA
_geom_hbond_angle_DHA
O13 H13O O41 0.839(10) 1.89(3) 2.686(3) 159(8)
C110 H110 O43 0.95 2.40 3.180(4) 138.6
O23 H23O O31 0.838(10) 1.95(5) 2.692(3) 146(8)
C210 H210 O33 0.95 2.42 3.180(4) 136.3
O33 H33O O11 0.837(10) 1.833(19) 2.660(3) 169(8)
C310 H310 O13 0.95 2.42 3.165(4) 134.8
O43 H43O O21 0.843(10) 1.92(3) 2.722(4) 158(8)
C410 H410 O23 0.95 2.48 3.214(4) 134.3

loop_
_geom_torsion_atom_site_label_1
_geom_torsion_atom_site_label_2
_geom_torsion_atom_site_label_3
_geom_torsion_atom_site_label_4
_geom_torsion
Ni1 O11 C11 C16 172.0(2)
Ni1 O11 C11 C12 -9.0(5)
O11 C11 C12 C13 -177.4(3)
C16 C11 C12 C13 1.6(5)
O11 C11 C12 C17 2.5(6)
C16 C11 C12 C17 -178.5(4)
C11 C12 C13 C14 -0.1(6)
C17 C12 C13 C14 -180.0(4)
C12 C13 C14 C15 -1.2(7)
C13 C14 C15 C16 0.9(7)
C14 C15 C16 C11 0.7(7)
O11 C11 C16 C15 177.1(4)
C12 C11 C16 C15 -1.9(6)
C18 N11 C17 C12 -172.2(3)
Ni1 N11 C17 C12 -0.5(5)
C13 C12 C17 N11 -177.4(3)
C11 C12 C17 N11 2.7(6)
C17 N11 C18 C113 15.9(5)
Ni1 N11 C18 C113 -156.9(3)
C17 N11 C18 C19 -171.8(3)
Ni1 N11 C18 C19 15.4(3)
Ni1 O12 C19 C110 156.6(3)
Ni4 O12 C19 C110 35.8(5)
Ni2 O12 C19 C110 -91.2(3)
Ni1 O12 C19 C18 -22.8(3)
Ni4 O12 C19 C18 -143.5(2)
Ni2 O12 C19 C18 89.4(3)
C113 C18 C19 O12 178.7(3)
N11 C18 C19 O12 6.0(4)
C113 C18 C19 C110 -0.7(5)
N11 C18 C19 C110 -173.4(3)
O12 C19 C110 C111 -179.9(3)
C18 C19 C110 C111 -0.6(5)
C19 C110 C111 C112 1.8(5)
C110 C111 C112 C113 -1.7(5)
C110 C111 C112 C114 173.9(3)
C111 C112 C113 C18 0.4(5)
C114 C112 C113 C18 -175.2(3)
N11 C18 C113 C112 172.8(3)
C19 C18 C113 C112 0.7(5)
Ni1 O13 C115 C116 63.8(5)
O13 C115 C116 C117 52.9(6)
C115 C116 C117 C118 68.6(7)
C115 C116 C117 C1 114.6(10)
C116 C117 C118 C119 169.5(6)
C116 C117 C1 C119 -137.0(14)
Ni2 O21 C21 C26 162.7(2)
Ni2 O21 C21 C22 -17.4(4)
O21 C21 C22 C23 -178.5(3)
C26 C21 C22 C23 1.3(5)
O21 C21 C22 C27 2.5(5)
C26 C21 C22 C27 -177.7(3)
C21 C22 C23 C24 -1.8(5)
C27 C22 C23 C24 177.3(3)
C22 C23 C24 C25 0.3(6)
C23 C24 C25 C26 1.7(6)
C24 C25 C26 C21 -2.2(6)
O21 C21 C26 C25 -179.5(3)
C22 C21 C26 C25 0.6(5)
C28 N21 C27 C22 -177.2(3)
Ni2 N21 C27 C22 -4.6(5)
C23 C22 C27 N21 -169.3(3)
C21 C22 C27 N21 9.8(5)
C27 N21 C28 C213 12.9(5)
Ni2 N21 C28 C213 -160.7(3)
C27 N21 C28 C29 -171.0(3)
Ni2 N21 C28 C29 15.4(3)
Ni3 O22 C29 C210 36.0(5)
Ni2 O22 C29 C210 158.1(3)
Ni1 O22 C29 C210 -90.8(3)
Ni3 O22 C29 C28 -144.2(2)
Ni2 O22 C29 C28 -22.1(3)
Ni1 O22 C29 C28 89.0(3)
C213 C28 C29 O22 -178.2(3)
N21 C28 C29 O22 5.4(4)
C213 C28 C29 C210 1.5(5)
N21 C28 C29 C210 -174.8(3)
O22 C29 C210 C211 178.9(3)
C28 C29 C210 C211 -0.9(5)
C29 C210 C211 C212 -0.6(6)
C210 C211 C212 C213 1.5(6)
C210 C211 C212 C214 -179.6(4)
C211 C212 C213 C28 -0.8(5)
C214 C212 C213 C28 -179.7(3)
C29 C28 C213 C212 -0.7(5)
N21 C28 C213 C212 175.3(3)
Ni2 O23 C215 C216 -106.5(4)
O23 C215 C216 C217 -63.8(5)
C215 C216 C217 C218 179.6(4)
C216 C217 C218 C219 178.9(4)
Ni3 O31 C31 C36 -172.3(3)
Ni3 O31 C31 C32 6.5(5)
O31 C31 C32 C37 2.1(6)
C36 C31 C32 C37 -179.1(4)
O31 C31 C32 C33 -176.7(3)
C36 C31 C32 C33 2.1(5)
C37 C32 C33 C34 -179.2(4)
C31 C32 C33 C34 -0.2(6)
C32 C33 C34 C35 -1.7(6)
C33 C34 C35 C36 1.8(6)
C34 C35 C36 C31 0.1(6)
O31 C31 C36 C35 176.8(4)
C32 C31 C36 C35 -2.0(6)
C38 N31 C37 C32 177.0(3)
Ni3 N31 C37 C32 -5.9(5)
C33 C32 C37 N31 176.4(4)
C31 C32 C37 N31 -2.4(6)
C37 N31 C38 C313 -17.2(5)
Ni3 N31 C38 C313 165.4(3)
C37 N31 C38 C39 166.2(3)
Ni3 N31 C38 C39 -11.2(4)
Ni1 O32 C39 C310 -35.6(5)
Ni3 O32 C39 C310 -159.3(3)
Ni4 O32 C39 C310 89.6(3)
Ni1 O32 C39 C38 147.9(3)
Ni3 O32 C39 C38 24.2(3)
Ni4 O32 C39 C38 -86.9(3)
C313 C38 C39 O32 173.5(3)
N31 C38 C39 O32 -9.6(4)
C313 C38 C39 C310 -3.1(5)
N31 C38 C39 C310 173.7(3)
O32 C39 C310 C311 -173.0(3)
C38 C39 C310 C311 3.5(5)
C39 C310 C311 C312 -0.1(5)
C310 C311 C312 C313 -3.6(5)
C310 C311 C312 C314 175.1(3)
C311 C312 C313 C38 3.9(5)
C314 C312 C313 C38 -174.7(3)
C39 C38 C313 C312 -0.6(5)
N31 C38 C313 C312 -177.1(3)
Ni3 O33 C315 C316 -76.2(4)
O33 C315 C316 C317 168.8(5)
C315 C316 C317 C2 95.8(17)
C315 C316 C317 C4 160.4(8)
C316 C317 C2 C3 101.1(16)
C316 C317 C4 C5 -118.0(18)
Ni4 O41 C41 C46 -166.3(3)
Ni4 O41 C41 C42 13.2(5)
O41 C41 C42 C43 -177.1(3)
C46 C41 C42 C43 2.4(5)
O41 C41 C42 C47 -0.7(6)
C46 C41 C42 C47 178.8(3)
C47 C42 C43 C44 -177.0(4)
C41 C42 C43 C44 -0.3(6)
C42 C43 C44 C45 -1.3(6)
C43 C44 C45 C46 0.6(6)
C44 C45 C46 C41 1.8(6)
O41 C41 C46 C45 176.3(4)
C42 C41 C46 C45 -3.2(5)
C48 N41 C47 C42 178.1(3)
Ni4 N41 C47 C42 -1.0(5)
C43 C42 C47 N41 170.5(3)
C41 C42 C47 N41 -6.0(6)
C47 N41 C48 C49 169.7(3)
Ni4 N41 C48 C49 -11.1(4)
C47 N41 C48 C413 -14.8(6)
Ni4 N41 C48 C413 164.3(3)
Ni2 O42 C49 C410 -32.8(5)
Ni4 O42 C49 C410 -157.4(3)
Ni3 O42 C49 C410 91.3(3)
Ni2 O42 C49 C48 149.7(3)
Ni4 O42 C49 C48 25.2(4)
Ni3 O42 C49 C48 -86.1(3)
C413 C48 C49 O42 174.1(3)
N41 C48 C49 O42 -10.2(5)
C413 C48 C49 C410 -3.5(5)
N41 C48 C49 C410 172.3(3)
O42 C49 C410 C411 -174.7(3)
C48 C49 C410 C411 2.7(5)
C49 C410 C411 C412 0.9(6)
C410 C411 C412 C413 -3.7(6)
C410 C411 C412 C414 176.9(4)
C411 C412 C413 C48 2.9(6)
C414 C412 C413 C48 -177.7(4)
C49 C48 C413 C412 0.6(6)
N41 C48 C413 C412 -174.6(4)
Ni4 O43 C415 C416 -158.7(8)
O43 C415 C416 C417 40.4(14)
C415 C416 C417 C418 -177.0(9)
C416 C417 C418 C419 175.0(9)
